data_4345153
loop_
_publ_author_name
'Coburger, Peter'
'Schulz, Jan'
'Klose, Jennifer'
'Schwarze, Benedikt'
'S\'arosi, Menyh\'art B'
'Hey-Hawkins, Evamarie'

_publ_section_title
;
 C2-Symmetric P,N Ligands Derived from Carborane-Based Diphosphetanes:
 Synthesis and Coordination Chemistry.
;
_journal_issue 1
_journal_name_full 'Inorganic chemistry'
_journal_page_first 292
_journal_page_last 304
_journal_paper_doi 10.1021/acs.inorgchem.6b02173
_journal_volume 56
_journal_year 2017
_chemical_formula_sum 'C22 H40 B10 Cu I N2 P2 S2'
_chemical_formula_weight 757.16
_space_group_crystal_system triclinic
_space_group_IT_number 2
_space_group_name_Hall '-P 1'
_space_group_name_H-M_alt 'P -1'
_symmetry_space_group_name_Hall '-P 1'
_symmetry_space_group_name_H-M 'P -1'
_atom_sites_solution_hydrogens mixed
_audit_creation_method SHELXL-2014/7
_cell_angle_alpha 94.703(2)
_cell_angle_beta 94.465(2)
_cell_angle_gamma 110.336(2)
_cell_formula_units_Z 2
_cell_length_a 9.9624(2)
_cell_length_b 10.9190(2)
_cell_length_c 16.5529(3)
_cell_measurement_reflns_used 26333
_cell_measurement_temperature 130
_cell_measurement_theta_max 32.5630
_cell_measurement_theta_min 2.4800
_cell_volume 1671.77(6)
_computing_cell_refinement
;
CrysAlisPro, Agilent Technologies,
Version 1.171.37.35 (release 13-08-2014 CrysAlis171 .NET)
;
_computing_data_collection
;
CrysAlisPro, Agilent Technologies,
Version 1.171.37.35 (release 13-08-2014 CrysAlis171 .NET)
;
_computing_data_reduction
;
CrysAlisPro, Agilent Technologies,
Version 1.171.37.35 (release 13-08-2014 CrysAlis171 .NET)
;
_computing_structure_refinement 'SHELXL-2014/7 (Sheldrick, 2014)'
_computing_structure_solution SHELXS-2014/7
_diffrn_ambient_environment N~2~
_diffrn_ambient_temperature 130
_diffrn_detector_area_resol_mean 16.3560
_diffrn_measured_fraction_theta_full 1.000
_diffrn_measured_fraction_theta_max 0.949
_diffrn_measurement_device_type 'Xcalibur, Sapphire3, Gemini'
_diffrn_measurement_method '\w scans'
_diffrn_radiation_monochromator graphite
_diffrn_radiation_type MoK\a
_diffrn_radiation_wavelength 0.71073
_diffrn_reflns_av_R_equivalents 0.0344
_diffrn_reflns_av_unetI/netI 0.0253
_diffrn_reflns_Laue_measured_fraction_full 1.000
_diffrn_reflns_Laue_measured_fraction_max 0.949
_diffrn_reflns_limit_h_max 14
_diffrn_reflns_limit_h_min -14
_diffrn_reflns_limit_k_max 16
_diffrn_reflns_limit_k_min -16
_diffrn_reflns_limit_l_max 24
_diffrn_reflns_limit_l_min -24
_diffrn_reflns_number 65332
_diffrn_reflns_point_group_measured_fraction_full 1.000
_diffrn_reflns_point_group_measured_fraction_max 0.949
_diffrn_reflns_theta_full 25.242
_diffrn_reflns_theta_max 32.584
_diffrn_reflns_theta_min 2.194
_diffrn_source 'Enhance (Mo) X-ray Source'
_exptl_absorpt_coefficient_mu 1.816
_exptl_absorpt_correction_T_max 1.00000
_exptl_absorpt_correction_T_min 0.87619
_exptl_absorpt_correction_type multi-scan
_exptl_absorpt_process_details
; 
CrysAlisPro, Agilent Technologies,
Version 1.171.37.35 (release 13-08-2014 CrysAlis171 .NET)
(compiled Aug 13 2014,18:06:01)
Empirical absorption correction using spherical harmonics,
 implemented in SCALE3 ABSPACK scaling algorithm.
;
_exptl_crystal_colour 'clear orange'
_exptl_crystal_density_diffrn 1.504
_exptl_crystal_description
; 
'Thu Dec 17 08:39:23 2015' 
;
_exptl_crystal_F_000 760
_exptl_crystal_size_max 0.35
_exptl_crystal_size_mid 0.3
_exptl_crystal_size_min 0.3
_refine_diff_density_max 0.652
_refine_diff_density_min -0.503
_refine_diff_density_rms 0.075
_refine_ls_extinction_method none
_refine_ls_goodness_of_fit_ref 1.058
_refine_ls_hydrogen_treatment mixed
_refine_ls_matrix_type full
_refine_ls_number_parameters 383
_refine_ls_number_reflns 11547
_refine_ls_number_restraints 4
_refine_ls_restrained_S_all 1.058
_refine_ls_R_factor_all 0.0341
_refine_ls_R_factor_gt 0.0260
_refine_ls_shift/su_max 0.001
_refine_ls_shift/su_mean 0.000
_refine_ls_structure_factor_coef Fsqd
_refine_ls_weighting_details 'w=1/[\s^2^(Fo^2^)+(0.0203P)^2^+0.8413P] where P=(Fo^2^+2Fc^2^)/3'
_refine_ls_weighting_scheme calc
_refine_ls_wR_factor_gt 0.0525
_refine_ls_wR_factor_ref 0.0550
_reflns_Friedel_coverage 0.000
_reflns_number_gt 10014
_reflns_number_total 11547
_reflns_threshold_expression 'I > 2\s(I)'
_cod_data_source_file ic6b02173_si_002.cif
_cod_data_source_block 8
_cod_database_code 4345153
_shelx_shelxl_version_number 2014/7
_shelx_space_group_comment
; 
The symmetry employed for this shelxl refinement is uniquely defined 
by the following loop, which should always be used as a source of 
symmetry information in preference to the above space-group names. 
They are only intended as comments. 
;

loop_
_space_group_symop_operation_xyz
'x, y, z'
'-x, -y, -z'

loop_
_atom_site_label
_atom_site_type_symbol
_atom_site_fract_x
_atom_site_fract_y
_atom_site_fract_z
_atom_site_U_iso_or_equiv
_atom_site_adp_type
_atom_site_occupancy
_atom_site_site_symmetry_order
_atom_site_calc_flag
_atom_site_refinement_flags_posn
_atom_site_refinement_flags_adp
I1 I 0.46135(2) -0.19396(2) 0.04721(2) 0.02164(3) Uani 1 1 d . .
Cu3 Cu 0.36536(2) 0.11443(2) 0.18031(2) 0.01351(4) Uani 1 1 d . .
S9 S 0.57029(4) 0.12521(4) 0.36020(2) 0.01570(6) Uani 1 1 d . .
S11 S 0.05337(4) 0.17058(4) 0.12446(2) 0.01864(7) Uani 1 1 d . .
P7 P 0.25411(4) 0.25655(4) 0.19761(2) 0.01362(7) Uani 1 1 d . .
P8 P 0.35460(4) 0.05564(3) 0.30534(2) 0.01261(6) Uani 1 1 d . .
N5 N 0.57938(13) 0.14555(13) 0.17043(8) 0.0171(2) Uani 1 1 d D .
N17 N 0.25196(14) 0.01452(13) 0.07126(8) 0.0172(2) Uani 1 1 d D .
C1 C 0.38028(19) -0.18222(16) 0.28431(10) 0.0247(3) Uani 1 1 d . .
H1A H 0.3627 -0.1722 0.2278 0.037 Uiso 1 1 calc R U
H1B H 0.3485 -0.2741 0.2910 0.037 Uiso 1 1 calc R U
H1C H 0.4815 -0.1422 0.3021 0.037 Uiso 1 1 calc R U
C7 C 0.66474(15) 0.26134(14) 0.30930(9) 0.0151(2) Uani 1 1 d . .
C9 C 0.26191(15) 0.15252(14) 0.36339(8) 0.0142(2) Uani 1 1 d . .
C19 C 0.20912(15) 0.26143(14) 0.30551(8) 0.0146(2) Uani 1 1 d . .
C22 C 0.33315(18) -0.12455(15) 0.42596(9) 0.0209(3) Uani 1 1 d . .
H22A H 0.2983 -0.2151 0.4359 0.031 Uiso 1 1 calc R U
H22B H 0.2881 -0.0766 0.4585 0.031 Uiso 1 1 calc R U
H22C H 0.4357 -0.0877 0.4401 0.031 Uiso 1 1 calc R U
C27 C 0.29715(16) -0.11537(14) 0.33559(9) 0.0163(3) Uani 1 1 d . .
C28 C 0.31177(16) 0.42648(14) 0.16569(9) 0.0174(3) Uani 1 1 d . .
C30 C 0.66831(15) 0.25813(14) 0.22461(9) 0.0160(3) Uani 1 1 d . .
C32 C 0.11002(15) -0.06192(14) 0.08595(8) 0.0163(3) Uani 1 1 d . .
C35 C 0.74778(15) 0.37529(15) 0.36004(9) 0.0179(3) Uani 1 1 d . .
H35 H 0.7460 0.3772 0.4162 0.022 Uiso 1 1 calc R U
C41 C 0.45006(17) 0.51446(15) 0.21909(10) 0.0210(3) Uani 1 1 d . .
H41A H 0.5191 0.4712 0.2203 0.032 Uiso 1 1 calc R U
H41B H 0.4283 0.5308 0.2735 0.032 Uiso 1 1 calc R U
H41C H 0.4893 0.5964 0.1969 0.032 Uiso 1 1 calc R U
C44 C 0.06656(17) -0.19892(15) 0.07688(9) 0.0206(3) Uani 1 1 d . .
H44 H 0.1296 -0.2390 0.0598 0.025 Uiso 1 1 calc R U
C51 C 0.19449(18) 0.48709(16) 0.16338(10) 0.0225(3) Uani 1 1 d . .
H51A H 0.2318 0.5733 0.1462 0.034 Uiso 1 1 calc R U
H51B H 0.1645 0.4935 0.2168 0.034 Uiso 1 1 calc R U
H51C H 0.1135 0.4326 0.1257 0.034 Uiso 1 1 calc R U
C53 C 0.01579(16) -0.00221(15) 0.11361(9) 0.0177(3) Uani 1 1 d . .
C58 C 0.75312(16) 0.36981(15) 0.19303(10) 0.0204(3) Uani 1 1 d . .
H58 H 0.7552 0.3688 0.1369 0.024 Uiso 1 1 calc R U
C63 C 0.13543(17) -0.18579(16) 0.30781(10) 0.0230(3) Uani 1 1 d . .
H63A H 0.1156 -0.1757 0.2516 0.035 Uiso 1 1 calc R U
H63B H 0.0810 -0.1481 0.3405 0.035 Uiso 1 1 calc R U
H63C H 0.1087 -0.2776 0.3140 0.035 Uiso 1 1 calc R U
C68 C 0.3527(2) 0.40739(16) 0.07916(10) 0.0251(3) Uani 1 1 d . .
H68A H 0.2691 0.3507 0.0441 0.038 Uiso 1 1 calc R U
H68B H 0.4255 0.3684 0.0807 0.038 Uiso 1 1 calc R U
H68C H 0.3890 0.4911 0.0587 0.038 Uiso 1 1 calc R U
C69 C 0.83307(17) 0.48587(15) 0.32800(10) 0.0219(3) Uani 1 1 d . .
H69 H 0.8886 0.5613 0.3624 0.026 Uiso 1 1 calc R U
C71 C -0.16457(18) -0.21716(17) 0.11854(10) 0.0269(3) Uani 1 1 d . .
H71 H -0.2566 -0.2688 0.1285 0.032 Uiso 1 1 calc R U
C73 C -0.06944(18) -0.27535(16) 0.09308(10) 0.0245(3) Uani 1 1 d . .
H73 H -0.0972 -0.3665 0.0868 0.029 Uiso 1 1 calc R U
C79 C 0.83465(17) 0.48276(16) 0.24423(10) 0.0238(3) Uani 1 1 d . .
H79 H 0.8907 0.5568 0.2222 0.029 Uiso 1 1 calc R U
C81 C -0.12144(17) -0.08103(17) 0.12906(10) 0.0236(3) Uani 1 1 d . .
H81 H -0.1849 -0.0418 0.1467 0.028 Uiso 1 1 calc R U
B6 B 0.08297(17) 0.11922(16) 0.32899(10) 0.0163(3) Uani 1 1 d . .
H6 H 0.0219 0.0368 0.2823 0.020 Uiso 1 1 calc R U
B10 B 0.35368(17) 0.31957(16) 0.38077(10) 0.0159(3) Uani 1 1 d . .
H10 H 0.4653 0.3656 0.3670 0.019 Uiso 1 1 calc R U
B39 B 0.28459(19) 0.37341(18) 0.46734(11) 0.0206(3) Uani 1 1 d . .
H39 H 0.3525 0.4567 0.5117 0.025 Uiso 1 1 calc R U
B46 B 0.00790(19) 0.16913(18) 0.41431(11) 0.0205(3) Uani 1 1 d . .
H46 H -0.1052 0.1186 0.4239 0.025 Uiso 1 1 calc R U
B47 B 0.13885(18) 0.09481(17) 0.42980(10) 0.0180(3) Uani 1 1 d . .
H47 H 0.1102 -0.0039 0.4496 0.022 Uiso 1 1 calc R U
B50 B 0.22313(18) 0.39755(17) 0.36874(10) 0.0186(3) Uani 1 1 d . .
H50 H 0.2510 0.4965 0.3494 0.022 Uiso 1 1 calc R U
B65 B 0.30905(18) 0.21958(17) 0.46218(10) 0.0180(3) Uani 1 1 d . .
H65 H 0.3920 0.2030 0.5030 0.022 Uiso 1 1 calc R U
B66 B 0.05363(18) 0.27222(17) 0.33564(10) 0.0184(3) Uani 1 1 d . .
H66 H -0.0292 0.2887 0.2946 0.022 Uiso 1 1 calc R U
B76 B 0.09694(19) 0.34218(19) 0.43973(11) 0.0214(3) Uani 1 1 d . .
H76 H 0.0421 0.4045 0.4668 0.026 Uiso 1 1 calc R U
B78 B 0.14950(19) 0.23322(19) 0.49710(11) 0.0212(3) Uani 1 1 d . .
H78 H 0.1284 0.2255 0.5611 0.025 Uiso 1 1 calc R U
H111 H 0.252(2) 0.0742(18) 0.0393(12) 0.030(6) Uiso 1 1 d D .
H1 H 0.596(2) 0.155(2) 0.1198(9) 0.025(5) Uiso 1 1 d D .
H222 H 0.297(2) -0.0347(19) 0.0523(12) 0.029(5) Uiso 1 1 d D .
H2 H 0.588(2) 0.0721(17) 0.1832(12) 0.029(5) Uiso 1 1 d D .

loop_
_atom_site_aniso_label
_atom_site_aniso_U_11
_atom_site_aniso_U_22
_atom_site_aniso_U_33
_atom_site_aniso_U_23
_atom_site_aniso_U_13
_atom_site_aniso_U_12
I1 0.02666(5) 0.02141(5) 0.02113(5) 0.00638(4) 0.00895(4) 0.01174(4)
Cu3 0.01413(8) 0.01459(8) 0.01178(8) 0.00129(6) 0.00170(6) 0.00509(6)
S9 0.01410(15) 0.01780(16) 0.01504(15) 0.00406(12) 0.00066(12) 0.00522(12)
S11 0.01929(16) 0.01969(17) 0.01748(16) 0.00133(13) -0.00260(13) 0.00878(14)
P7 0.01591(16) 0.01333(15) 0.01230(15) 0.00208(12) 0.00205(12) 0.00583(13)
P8 0.01345(15) 0.01260(15) 0.01169(15) 0.00195(12) 0.00180(12) 0.00431(12)
N5 0.0172(6) 0.0181(6) 0.0151(6) 0.0002(5) 0.0038(5) 0.0052(5)
N17 0.0184(6) 0.0174(6) 0.0149(6) 0.0005(5) 0.0027(5) 0.0054(5)
C1 0.0336(9) 0.0163(7) 0.0259(8) 0.0021(6) 0.0087(7) 0.0101(6)
C7 0.0125(6) 0.0159(6) 0.0170(6) 0.0024(5) 0.0022(5) 0.0049(5)
C9 0.0146(6) 0.0168(6) 0.0117(6) 0.0023(5) 0.0025(5) 0.0059(5)
C19 0.0144(6) 0.0163(6) 0.0141(6) 0.0013(5) 0.0022(5) 0.0068(5)
C22 0.0267(8) 0.0193(7) 0.0170(7) 0.0055(5) 0.0014(6) 0.0079(6)
C27 0.0214(7) 0.0119(6) 0.0150(6) 0.0023(5) 0.0030(5) 0.0048(5)
C28 0.0223(7) 0.0138(6) 0.0173(6) 0.0041(5) 0.0054(5) 0.0066(5)
C30 0.0124(6) 0.0181(6) 0.0167(6) 0.0002(5) 0.0020(5) 0.0047(5)
C32 0.0167(6) 0.0181(6) 0.0115(6) 0.0013(5) -0.0012(5) 0.0035(5)
C35 0.0154(6) 0.0190(7) 0.0180(6) -0.0007(5) 0.0011(5) 0.0052(5)
C41 0.0222(7) 0.0154(6) 0.0260(8) 0.0028(6) 0.0063(6) 0.0064(6)
C44 0.0241(7) 0.0184(7) 0.0163(7) 0.0008(5) -0.0024(6) 0.0052(6)
C51 0.0276(8) 0.0187(7) 0.0246(8) 0.0047(6) 0.0023(6) 0.0120(6)
C53 0.0180(6) 0.0191(7) 0.0137(6) 0.0017(5) -0.0018(5) 0.0045(5)
C58 0.0184(7) 0.0227(7) 0.0195(7) 0.0055(6) 0.0044(5) 0.0056(6)
C63 0.0232(7) 0.0192(7) 0.0198(7) 0.0025(6) 0.0007(6) -0.0007(6)
C68 0.0378(9) 0.0208(7) 0.0184(7) 0.0072(6) 0.0108(6) 0.0097(7)
C69 0.0183(7) 0.0177(7) 0.0256(8) -0.0010(6) 0.0013(6) 0.0024(5)
C71 0.0207(7) 0.0273(8) 0.0248(8) 0.0047(6) 0.0002(6) -0.0010(6)
C73 0.0273(8) 0.0186(7) 0.0210(7) 0.0037(6) -0.0034(6) 0.0011(6)
C79 0.0206(7) 0.0197(7) 0.0283(8) 0.0066(6) 0.0040(6) 0.0025(6)
C81 0.0164(7) 0.0290(8) 0.0221(7) 0.0019(6) -0.0001(6) 0.0047(6)
B6 0.0135(7) 0.0193(7) 0.0156(7) 0.0040(6) 0.0026(5) 0.0046(6)
B10 0.0163(7) 0.0161(7) 0.0150(7) -0.0015(5) 0.0014(6) 0.0062(6)
B39 0.0217(8) 0.0232(8) 0.0179(7) -0.0020(6) 0.0036(6) 0.0099(7)
B46 0.0176(7) 0.0271(9) 0.0183(8) 0.0044(6) 0.0056(6) 0.0087(7)
B47 0.0185(7) 0.0232(8) 0.0130(7) 0.0041(6) 0.0046(6) 0.0073(6)
B50 0.0204(8) 0.0180(7) 0.0194(8) -0.0003(6) 0.0034(6) 0.0096(6)
B65 0.0194(7) 0.0222(8) 0.0127(7) -0.0002(6) 0.0017(6) 0.0084(6)
B66 0.0170(7) 0.0229(8) 0.0181(7) 0.0030(6) 0.0048(6) 0.0098(6)
B76 0.0218(8) 0.0269(9) 0.0182(8) 0.0001(6) 0.0050(6) 0.0121(7)
B78 0.0210(8) 0.0291(9) 0.0157(7) 0.0012(6) 0.0051(6) 0.0113(7)

loop_
_atom_type_symbol
_atom_type_description
_atom_type_scat_dispersion_real
_atom_type_scat_dispersion_imag
_atom_type_scat_source
C C 0.0033 0.0016 'International Tables Vol C Tables 4.2.6.8 and 6.1.1.4'
B B 0.0013 0.0007 'International Tables Vol C Tables 4.2.6.8 and 6.1.1.4'
Cu Cu 0.3201 1.2651 'International Tables Vol C Tables 4.2.6.8 and 6.1.1.4'
I I -0.4742 1.8119 'International Tables Vol C Tables 4.2.6.8 and 6.1.1.4'
N N 0.0061 0.0033 'International Tables Vol C Tables 4.2.6.8 and 6.1.1.4'
P P 0.1023 0.0942 'International Tables Vol C Tables 4.2.6.8 and 6.1.1.4'
S S 0.1246 0.1234 'International Tables Vol C Tables 4.2.6.8 and 6.1.1.4'
H H 0.0000 0.0000 'International Tables Vol C Tables 4.2.6.8 and 6.1.1.4'

loop_
_geom_angle_atom_site_label_1
_geom_angle_atom_site_label_2
_geom_angle_atom_site_label_3
_geom_angle
N17 Cu3 N5 106.75(5)
N17 Cu3 P7 98.14(4)
N5 Cu3 P7 130.34(4)
N17 Cu3 P8 130.35(4)
N5 Cu3 P8 98.92(4)
P7 Cu3 P8 96.346(14)
C7 S9 P8 106.13(5)
C53 S11 P7 106.00(5)
C28 P7 C19 109.79(6)
C28 P7 S11 99.55(5)
C19 P7 S11 105.29(5)
C28 P7 Cu3 126.40(5)
C19 P7 Cu3 108.09(5)
S11 P7 Cu3 105.443(19)
C27 P8 C9 109.38(6)
C27 P8 S9 98.46(5)
C9 P8 S9 105.87(5)
C27 P8 Cu3 127.63(5)
C9 P8 Cu3 107.72(5)
S9 P8 Cu3 105.465(18)
C30 N5 Cu3 109.83(9)
C30 N5 H1 111.3(13)
Cu3 N5 H1 109.3(13)
C30 N5 H2 113.2(14)
Cu3 N5 H2 103.2(14)
H1 N5 H2 109.7(19)
C32 N17 Cu3 108.47(9)
C32 N17 H111 111.6(14)
Cu3 N17 H111 106.3(14)
C32 N17 H222 111.6(14)
Cu3 N17 H222 107.3(14)
H111 N17 H222 111.3(19)
C27 C1 H1A 109.5
C27 C1 H1B 109.5
H1A C1 H1B 109.5
C27 C1 H1C 109.5
H1A C1 H1C 109.5
H1B C1 H1C 109.5
C35 C7 C30 119.52(13)
C35 C7 S9 115.39(11)
C30 C7 S9 124.95(11)
B65 C9 B47 63.01(9)
B65 C9 B10 63.18(9)
B47 C9 B10 113.71(11)
B65 C9 B6 113.96(11)
B47 C9 B6 62.81(9)
B10 C9 B6 110.40(11)
B65 C9 C19 109.47(11)
B47 C9 C19 108.72(10)
B10 C9 C19 59.21(8)
B6 C9 C19 58.78(8)
B65 C9 P8 125.57(10)
B47 C9 P8 126.27(10)
B10 C9 P8 115.50(9)
B6 C9 P8 115.91(9)
C19 C9 P8 113.97(8)
B66 C19 B50 62.82(9)
B66 C19 B6 63.03(9)
B50 C19 B6 113.49(11)
B66 C19 B10 113.98(11)
B50 C19 B10 62.99(9)
B6 C19 B10 110.49(11)
B66 C19 C9 109.40(10)
B50 C19 C9 108.77(11)
B6 C19 C9 59.29(8)
B10 C19 C9 58.81(8)
B66 C19 P7 125.43(10)
B50 C19 P7 126.70(10)
B6 C19 P7 115.12(9)
B10 C19 P7 116.19(9)
C9 C19 P7 113.87(8)
C27 C22 H22A 109.5
C27 C22 H22B 109.5
H22A C22 H22B 109.5
C27 C22 H22C 109.5
H22A C22 H22C 109.5
H22B C22 H22C 109.5
C22 C27 C63 111.38(12)
C22 C27 C1 109.08(13)
C63 C27 C1 107.93(12)
C22 C27 P8 115.35(10)
C63 C27 P8 108.86(10)
C1 C27 P8 103.75(10)
C51 C28 C41 112.42(12)
C51 C28 C68 109.63(13)
C41 C28 C68 106.95(13)
C51 C28 P7 114.43(10)
C41 C28 P7 109.30(10)
C68 C28 P7 103.49(10)
C58 C30 C7 119.08(13)
C58 C30 N5 119.67(13)
C7 C30 N5 121.11(13)
C44 C32 C53 119.37(14)
C44 C32 N17 119.40(13)
C53 C32 N17 121.14(13)
C69 C35 C7 120.98(14)
C69 C35 H35 119.5
C7 C35 H35 119.5
C28 C41 H41A 109.5
C28 C41 H41B 109.5
H41A C41 H41B 109.5
C28 C41 H41C 109.5
H41A C41 H41C 109.5
H41B C41 H41C 109.5
C73 C44 C32 120.52(15)
C73 C44 H44 119.7
C32 C44 H44 119.7
C28 C51 H51A 109.5
C28 C51 H51B 109.5
H51A C51 H51B 109.5
C28 C51 H51C 109.5
H51A C51 H51C 109.5
H51B C51 H51C 109.5
C81 C53 C32 119.25(14)
C81 C53 S11 116.16(12)
C32 C53 S11 124.45(11)
C79 C58 C30 120.76(14)
C79 C58 H58 119.6
C30 C58 H58 119.6
C27 C63 H63A 109.5
C27 C63 H63B 109.5
H63A C63 H63B 109.5
C27 C63 H63C 109.5
H63A C63 H63C 109.5
H63B C63 H63C 109.5
C28 C68 H68A 109.5
C28 C68 H68B 109.5
H68A C68 H68B 109.5
C28 C68 H68C 109.5
H68A C68 H68C 109.5
H68B C68 H68C 109.5
C79 C69 C35 119.26(14)
C79 C69 H69 120.4
C35 C69 H69 120.4
C73 C71 C81 119.41(15)
C73 C71 H71 120.3
C81 C71 H71 120.3
C44 C73 C71 120.46(15)
C44 C73 H73 119.8
C71 C73 H73 119.8
C69 C79 C58 120.39(15)
C69 C79 H79 119.8
C58 C79 H79 119.8
C71 C81 C53 120.95(16)
C71 C81 H81 119.5
C53 C81 H81 119.5
C19 B6 C9 61.93(8)
C19 B6 B46 105.14(12)
C9 B6 B46 105.13(11)
C19 B6 B47 107.29(11)
C9 B6 B47 57.82(9)
B46 B6 B47 59.57(9)
C19 B6 B66 58.00(9)
C9 B6 B66 107.53(11)
B46 B6 B66 59.58(10)
B47 B6 B66 107.60(12)
C19 B6 H6 122.4
C9 B6 H6 122.4
B46 B6 H6 123.6
B47 B6 H6 122.3
B66 B6 H6 122.2
C9 B10 C19 61.98(9)
C9 B10 B39 104.95(11)
C19 B10 B39 105.00(11)
C9 B10 B65 57.74(9)
C19 B10 B65 107.37(11)
B39 B10 B65 59.64(10)
C9 B10 B50 107.23(11)
C19 B10 B50 57.85(9)
B39 B10 B50 59.41(9)
B65 B10 B50 107.48(11)
C9 B10 H10 122.5
C19 B10 H10 122.4
B39 B10 H10 123.7
B65 B10 H10 122.3
B50 B10 H10 122.4
B50 B39 B65 109.09(12)
B50 B39 B10 60.63(9)
B65 B39 B10 60.44(9)
B50 B39 B78 107.45(12)
B65 B39 B78 60.04(10)
B10 B39 B78 107.83(12)
B50 B39 B76 59.66(10)
B65 B39 B76 107.83(12)
B10 B39 B76 107.83(12)
B78 B39 B76 59.25(10)
B50 B39 H39 121.4
B65 B39 H39 121.1
B10 B39 H39 121.5
B78 B39 H39 122.3
B76 B39 H39 122.3
B47 B46 B66 108.96(11)
B47 B46 B6 60.41(9)
B66 B46 B6 60.45(9)
B47 B46 B76 107.42(12)
B66 B46 B76 60.15(10)
B6 B46 B76 107.84(12)
B47 B46 B78 59.50(10)
B66 B46 B78 107.84(13)
B6 B46 B78 107.48(12)
B76 B46 B78 59.33(10)
B47 B46 H46 121.5
B66 B46 H46 121.1
B6 B46 H46 121.6
B76 B46 H46 122.2
B78 B46 H46 122.4
C9 B47 B78 105.96(12)
C9 B47 B46 106.70(12)
B78 B47 B46 60.80(10)
C9 B47 B65 58.34(9)
B78 B47 B65 60.37(10)
B46 B47 B65 108.97(12)
C9 B47 B6 59.37(9)
B78 B47 B6 108.20(12)
B46 B47 B6 60.02(9)
B65 B47 B6 107.43(12)
C9 B47 H47 123.7
B78 B47 H47 121.7
B46 B47 H47 121.2
B65 B47 H47 121.7
B6 B47 H47 121.8
C19 B50 B39 106.46(12)
C19 B50 B76 106.00(12)
B39 B50 B76 60.82(10)
C19 B50 B66 58.57(9)
B39 B50 B66 108.92(12)
B76 B50 B66 60.31(10)
C19 B50 B10 59.16(9)
B39 B50 B10 59.95(9)
B76 B50 B10 108.20(12)
B66 B50 B10 107.47(12)
C19 B50 H50 123.8
B39 B50 H50 121.3
B76 B50 H50 121.7
B66 B50 H50 121.6
B10 B50 H50 121.9
C9 B65 B47 58.65(9)
C9 B65 B39 106.21(12)
B47 B65 B39 107.77(12)
C9 B65 B78 105.63(12)
B47 B65 B78 59.65(10)
B39 B65 B78 60.29(10)
C9 B65 B10 59.08(9)
B47 B65 B10 106.96(11)
B39 B65 B10 59.92(9)
B78 B65 B10 107.61(12)
C9 B65 H65 123.7
B47 B65 H65 122.2
B39 B65 H65 121.8
B78 B65 H65 122.2
B10 B65 H65 122.0
C19 B66 B46 106.21(12)
C19 B66 B50 58.61(9)
B46 B66 B50 107.87(12)
C19 B66 B76 105.63(12)
B46 B66 B76 60.19(10)
B50 B66 B76 59.79(10)
C19 B66 B6 58.97(9)
B46 B66 B6 59.98(9)
B50 B66 B6 106.88(11)
B76 B66 B6 107.50(12)
C19 B66 H66 123.7
B46 B66 H66 121.8
B50 B66 H66 122.2
B76 B66 H66 122.3
B6 B66 H66 122.1
B78 B76 B50 108.08(12)
B78 B76 B66 108.46(12)
B50 B76 B66 59.89(10)
B78 B76 B46 60.59(10)
B50 B76 B46 107.52(12)
B66 B76 B46 59.66(10)
B78 B76 B39 60.17(10)
B50 B76 B39 59.52(10)
B66 B76 B39 107.55(11)
B46 B76 B39 107.97(12)
B78 B76 H76 121.1
B50 B76 H76 122.1
B66 B76 H76 121.8
B46 B76 H76 121.8
B39 B76 H76 122.0
B47 B78 B76 108.20(12)
B47 B78 B65 59.98(9)
B76 B78 B65 108.60(12)
B47 B78 B39 107.54(11)
B76 B78 B39 60.58(10)
B65 B78 B39 59.67(10)
B47 B78 B46 59.70(10)
B76 B78 B46 60.08(10)
B65 B78 B46 107.79(11)
B39 B78 B46 107.89(12)
B47 B78 H78 122.0
B76 B78 H78 121.1
B65 B78 H78 121.7
B39 B78 H78 121.9
B46 B78 H78 121.9

loop_
_geom_bond_atom_site_label_1
_geom_bond_atom_site_label_2
_geom_bond_distance
Cu3 N17 2.0561(13)
Cu3 N5 2.0611(13)
Cu3 P7 2.2114(4)
Cu3 P8 2.2162(4)
S9 C7 1.7780(15)
S9 P8 2.1136(5)
S11 C53 1.7819(16)
S11 P7 2.1163(5)
P7 C28 1.8758(15)
P7 C19 1.8761(14)
P8 C27 1.8762(14)
P8 C9 1.8829(14)
N5 C30 1.4279(18)
N5 H1 0.874(15)
N5 H2 0.877(15)
N17 C32 1.4219(19)
N17 H111 0.873(15)
N17 H222 0.870(15)
C1 C27 1.539(2)
C1 H1A 0.9600
C1 H1B 0.9600
C1 H1C 0.9600
C7 C35 1.394(2)
C7 C30 1.403(2)
C9 B65 1.696(2)
C9 B47 1.701(2)
C9 B10 1.720(2)
C9 B6 1.730(2)
C9 C19 1.775(2)
C19 B66 1.703(2)
C19 B50 1.704(2)
C19 B6 1.720(2)
C19 B10 1.728(2)
C22 C27 1.531(2)
C22 H22A 0.9600
C22 H22B 0.9600
C22 H22C 0.9600
C27 C63 1.538(2)
C28 C51 1.530(2)
C28 C41 1.534(2)
C28 C68 1.537(2)
C30 C58 1.390(2)
C32 C44 1.397(2)
C32 C53 1.400(2)
C35 C69 1.387(2)
C35 H35 0.9300
C41 H41A 0.9600
C41 H41B 0.9600
C41 H41C 0.9600
C44 C73 1.383(2)
C44 H44 0.9300
C51 H51A 0.9600
C51 H51B 0.9600
C51 H51C 0.9600
C53 C81 1.396(2)
C58 C79 1.387(2)
C58 H58 0.9300
C63 H63A 0.9600
C63 H63B 0.9600
C63 H63C 0.9600
C68 H68A 0.9600
C68 H68B 0.9600
C68 H68C 0.9600
C69 C79 1.386(2)
C69 H69 0.9300
C71 C73 1.384(3)
C71 C81 1.388(2)
C71 H71 0.9300
C73 H73 0.9300
C79 H79 0.9300
C81 H81 0.9300
B6 B46 1.781(2)
B6 B47 1.788(2)
B6 B66 1.790(2)
B6 H6 1.1000
B10 B39 1.780(2)
B10 B65 1.790(2)
B10 B50 1.793(2)
B10 H10 1.1000
B39 B50 1.771(3)
B39 B65 1.775(2)
B39 B78 1.787(3)
B39 B76 1.794(3)
B39 H39 1.1000
B46 B47 1.773(2)
B46 B66 1.774(2)
B46 B76 1.784(3)
B46 B78 1.793(3)
B46 H46 1.1000
B47 B78 1.769(2)
B47 B65 1.775(2)
B47 H47 1.1000
B50 B76 1.773(2)
B50 B66 1.775(2)
B50 H50 1.1000
B65 B78 1.782(2)
B65 H65 1.1000
B66 B76 1.783(2)
B66 H66 1.1000
B76 B78 1.770(3)
B76 H76 1.1000
B78 H78 1.1000

loop_
_geom_torsion_atom_site_label_1
_geom_torsion_atom_site_label_2
_geom_torsion_atom_site_label_3
_geom_torsion_atom_site_label_4
_geom_torsion
P8 S9 C7 C35 129.98(10)
P8 S9 C7 C30 -54.49(13)
C27 P8 C9 B65 77.65(13)
S9 P8 C9 B65 -27.55(12)
Cu3 P8 C9 B65 -140.00(11)
C27 P8 C9 B47 -2.71(14)
S9 P8 C9 B47 -107.91(11)
Cu3 P8 C9 B47 139.64(11)
C27 P8 C9 B10 151.79(10)
S9 P8 C9 B10 46.59(10)
Cu3 P8 C9 B10 -65.86(10)
C27 P8 C9 B6 -76.83(11)
S9 P8 C9 B6 177.97(9)
Cu3 P8 C9 B6 65.52(10)
C27 P8 C9 C19 -142.33(9)
S9 P8 C9 C19 112.47(8)
Cu3 P8 C9 C19 0.02(10)
B65 C9 C19 B66 -67.03(13)
B47 C9 C19 B66 0.11(14)
B10 C9 C19 B66 -106.89(12)
B6 C9 C19 B66 39.79(11)
P8 C9 C19 B66 146.64(10)
B65 C9 C19 B50 -0.10(14)
B47 C9 C19 B50 67.04(13)
B10 C9 C19 B50 -39.96(11)
B6 C9 C19 B50 106.72(12)
P8 C9 C19 B50 -146.43(10)
B65 C9 C19 B6 -106.82(12)
B47 C9 C19 B6 -39.68(11)
B10 C9 C19 B6 -146.68(11)
P8 C9 C19 B6 106.85(11)
B65 C9 C19 B10 39.86(11)
B47 C9 C19 B10 107.00(12)
B6 C9 C19 B10 146.68(11)
P8 C9 C19 B10 -106.47(10)
B65 C9 C19 P7 147.09(10)
B47 C9 C19 P7 -145.77(10)
B10 C9 C19 P7 107.23(10)
B6 C9 C19 P7 -106.09(11)
P8 C9 C19 P7 0.76(12)
C28 P7 C19 B66 77.96(13)
S11 P7 C19 B66 -28.37(13)
Cu3 P7 C19 B66 -140.68(11)
C28 P7 C19 B50 -2.31(14)
S11 P7 C19 B50 -108.64(11)
Cu3 P7 C19 B50 139.05(11)
C28 P7 C19 B6 151.63(10)
S11 P7 C19 B6 45.31(10)
Cu3 P7 C19 B6 -67.01(10)
C28 P7 C19 B10 -76.96(11)
S11 P7 C19 B10 176.71(9)
Cu3 P7 C19 B10 64.40(10)
C28 P7 C19 C9 -142.53(9)
S11 P7 C19 C9 111.14(8)
Cu3 P7 C19 C9 -1.18(10)
C9 P8 C27 C22 -60.64(12)
S9 P8 C27 C22 49.56(11)
Cu3 P8 C27 C22 166.64(9)
C9 P8 C27 C63 65.38(11)
S9 P8 C27 C63 175.59(9)
Cu3 P8 C27 C63 -67.34(11)
C9 P8 C27 C1 -179.88(10)
S9 P8 C27 C1 -69.67(10)
Cu3 P8 C27 C1 47.40(12)
C19 P7 C28 C51 -63.90(12)
S11 P7 C28 C51 46.26(11)
Cu3 P7 C28 C51 163.62(9)
C19 P7 C28 C41 63.18(11)
S11 P7 C28 C41 173.34(9)
Cu3 P7 C28 C41 -69.31(11)
C19 P7 C28 C68 176.86(10)
S11 P7 C28 C68 -72.98(10)
Cu3 P7 C28 C68 44.38(12)
C35 C7 C30 C58 -1.0(2)
S9 C7 C30 C58 -176.39(11)
C35 C7 C30 N5 -176.86(13)
S9 C7 C30 N5 7.8(2)
Cu3 N5 C30 C58 -113.81(13)
Cu3 N5 C30 C7 61.99(16)
Cu3 N17 C32 C44 -111.90(13)
Cu3 N17 C32 C53 64.59(15)
C30 C7 C35 C69 0.5(2)
S9 C7 C35 C69 176.26(12)
C53 C32 C44 C73 1.6(2)
N17 C32 C44 C73 178.12(14)
C44 C32 C53 C81 -2.0(2)
N17 C32 C53 C81 -178.52(14)
C44 C32 C53 S11 -177.50(11)
N17 C32 C53 S11 6.0(2)
P7 S11 C53 C81 131.08(11)
P7 S11 C53 C32 -53.32(13)
C7 C30 C58 C79 0.7(2)
N5 C30 C58 C79 176.61(14)
C7 C35 C69 C79 0.4(2)
C32 C44 C73 C71 0.0(2)
C81 C71 C73 C44 -1.1(2)
C35 C69 C79 C58 -0.7(2)
C30 C58 C79 C69 0.2(2)
C73 C71 C81 C53 0.6(3)
C32 C53 C81 C71 1.0(2)
S11 C53 C81 C71 176.80(13)
B66 C19 B6 C9 -137.37(11)
B50 C19 B6 C9 -98.62(12)
B10 C19 B6 C9 -30.11(10)
P7 C19 B6 C9 103.96(10)
B66 C19 B6 B46 -38.04(11)
B50 C19 B6 B46 0.71(15)
B10 C19 B6 B46 69.23(13)
C9 C19 B6 B46 99.33(12)
P7 C19 B6 B46 -156.71(10)
B66 C19 B6 B47 -100.31(12)
B50 C19 B6 B47 -61.56(15)
B10 C19 B6 B47 6.95(14)
C9 C19 B6 B47 37.06(10)
P7 C19 B6 B47 141.02(10)
B50 C19 B6 B66 38.75(12)
B10 C19 B6 B66 107.26(12)
C9 C19 B6 B66 137.37(11)
P7 C19 B6 B66 -118.67(11)
B65 C9 B6 C19 99.04(12)
B47 C9 B6 C19 137.17(11)
B10 C9 B6 C19 30.23(10)
P8 C9 B6 C19 -103.51(10)
B65 C9 B6 B46 -0.31(16)
B47 C9 B6 B46 37.82(11)
B10 C9 B6 B46 -69.12(13)
C19 C9 B6 B46 -99.35(12)
P8 C9 B6 B46 157.15(10)
B65 C9 B6 B47 -38.13(12)
B10 C9 B6 B47 -106.94(12)
C19 C9 B6 B47 -137.17(11)
P8 C9 B6 B47 119.32(11)
B65 C9 B6 B66 62.00(14)
B47 C9 B6 B66 100.13(12)
B10 C9 B6 B66 -6.81(14)
C19 C9 B6 B66 -37.04(10)
P8 C9 B6 B66 -140.55(10)
B65 C9 B10 C19 -137.38(11)
B47 C9 B10 C19 -98.41(12)
B6 C9 B10 C19 -30.08(10)
P8 C9 B10 C19 103.87(10)
B65 C9 B10 B39 -38.09(11)
B47 C9 B10 B39 0.88(15)
B6 C9 B10 B39 69.21(13)
C19 C9 B10 B39 99.29(12)
P8 C9 B10 B39 -156.84(10)
B47 C9 B10 B65 38.97(11)
B6 C9 B10 B65 107.31(12)
C19 C9 B10 B65 137.38(11)
P8 C9 B10 B65 -118.75(11)
B65 C9 B10 B50 -100.15(12)
B47 C9 B10 B50 -61.18(15)
B6 C9 B10 B50 7.16(14)
C19 C9 B10 B50 37.24(10)
P8 C9 B10 B50 141.10(10)
B66 C19 B10 C9 98.96(12)
B50 C19 B10 C9 136.95(11)
B6 C19 B10 C9 30.28(10)
P7 C19 B10 C9 -103.26(10)
B66 C19 B10 B39 -0.24(16)
B50 C19 B10 B39 37.76(11)
B6 C19 B10 B39 -68.92(14)
C9 C19 B10 B39 -99.20(12)
P7 C19 B10 B39 157.54(10)
B66 C19 B10 B65 62.09(14)
B50 C19 B10 B65 100.09(12)
B6 C19 B10 B65 -6.59(14)
C9 C19 B10 B65 -36.87(10)
P7 C19 B10 B65 -140.12(10)
B66 C19 B10 B50 -38.00(12)
B6 C19 B10 B50 -106.68(12)
C9 C19 B10 B50 -136.95(11)
P7 C19 B10 B50 119.79(12)
C9 B10 B39 B50 -101.45(12)
C19 B10 B39 B50 -37.03(11)
B65 B10 B39 B50 -138.64(12)
C9 B10 B39 B65 37.20(11)
C19 B10 B39 B65 101.61(12)
B50 B10 B39 B65 138.64(12)
C9 B10 B39 B78 -1.04(15)
C19 B10 B39 B78 63.37(14)
B65 B10 B39 B78 -38.24(11)
B50 B10 B39 B78 100.40(13)
C9 B10 B39 B76 -63.60(15)
C19 B10 B39 B76 0.81(15)
B65 B10 B39 B76 -100.80(13)
B50 B10 B39 B76 37.84(12)
C19 B6 B46 B47 -101.43(12)
C9 B6 B46 B47 -37.01(11)
B66 B6 B46 B47 -138.72(13)
C19 B6 B46 B66 37.30(11)
C9 B6 B46 B66 101.72(12)
B47 B6 B46 B66 138.72(13)
C19 B6 B46 B76 -1.11(15)
C9 B6 B46 B76 63.31(14)
B47 B6 B46 B76 100.31(13)
B66 B6 B46 B76 -38.41(12)
C19 B6 B46 B78 -63.69(15)
C9 B6 B46 B78 0.73(15)
B47 B6 B46 B78 37.73(12)
B66 B6 B46 B78 -100.99(14)
B65 C9 B47 B78 38.70(11)
B10 C9 B47 B78 -0.35(16)
B6 C9 B47 B78 -102.02(13)
C19 C9 B47 B78 -64.15(13)
P8 C9 B47 B78 154.54(11)
B65 C9 B47 B46 102.34(13)
B10 C9 B47 B46 63.30(15)
B6 C9 B47 B46 -38.37(11)
C19 C9 B47 B46 -0.51(14)
P8 C9 B47 B46 -141.82(11)
B10 C9 B47 B65 -39.04(12)
B6 C9 B47 B65 -140.71(12)
C19 C9 B47 B65 -102.84(11)
P8 C9 B47 B65 115.85(13)
B65 C9 B47 B6 140.71(12)
B10 C9 B47 B6 101.67(12)
C19 C9 B47 B6 37.87(10)
P8 C9 B47 B6 -103.44(12)
B66 B46 B47 C9 0.72(16)
B6 B46 B47 C9 38.08(11)
B76 B46 B47 C9 -62.93(14)
B78 B46 B47 C9 -99.28(13)
B66 B46 B47 B78 100.00(14)
B6 B46 B47 B78 137.35(12)
B76 B46 B47 B78 36.34(11)
B66 B46 B47 B65 62.27(15)
B6 B46 B47 B65 99.63(12)
B76 B46 B47 B65 -1.38(15)
B78 B46 B47 B65 -37.72(11)
B66 B46 B47 B6 -37.36(11)
B76 B46 B47 B6 -101.01(13)
B78 B46 B47 B6 -137.35(12)
C19 B6 B47 C9 -38.92(10)
B46 B6 B47 C9 -136.65(12)
B66 B6 B47 C9 -100.01(12)
C19 B6 B47 B78 59.22(14)
C9 B6 B47 B78 98.15(12)
B46 B6 B47 B78 -38.50(11)
B66 B6 B47 B78 -1.86(15)
C19 B6 B47 B46 97.73(12)
C9 B6 B47 B46 136.65(12)
B66 B6 B47 B46 36.64(11)
C19 B6 B47 B65 -4.53(15)
C9 B6 B47 B65 34.39(10)
B46 B6 B47 B65 -102.25(13)
B66 B6 B47 B65 -65.61(14)
B66 C19 B50 B39 102.45(13)
B6 C19 B50 B39 63.62(15)
B10 C19 B50 B39 -38.33(11)
C9 C19 B50 B39 -0.25(14)
P7 C19 B50 B39 -142.08(11)
B66 C19 B50 B76 38.82(11)
B6 C19 B50 B76 -0.01(16)
B10 C19 B50 B76 -101.96(13)
C9 C19 B50 B76 -63.88(13)
P7 C19 B50 B76 154.29(11)
B6 C19 B50 B66 -38.84(12)
B10 C19 B50 B66 -140.78(12)
C9 C19 B50 B66 -102.70(11)
P7 C19 B50 B66 115.47(13)
B66 C19 B50 B10 140.78(12)
B6 C19 B50 B10 101.94(12)
C9 C19 B50 B10 38.08(10)
P7 C19 B50 B10 -103.76(13)
B65 B39 B50 C19 0.50(16)
B10 B39 B50 C19 37.96(11)
B78 B39 B50 C19 -63.07(14)
B76 B39 B50 C19 -99.45(13)
B65 B39 B50 B76 99.95(13)
B10 B39 B50 B76 137.41(12)
B78 B39 B50 B76 36.38(11)
B65 B39 B50 B66 62.24(15)
B10 B39 B50 B66 99.69(12)
B78 B39 B50 B66 -1.33(15)
B76 B39 B50 B66 -37.72(11)
B65 B39 B50 B10 -37.46(11)
B78 B39 B50 B10 -101.03(13)
B76 B39 B50 B10 -137.41(12)
C9 B10 B50 C19 -39.12(10)
B39 B10 B50 C19 -136.60(12)
B65 B10 B50 C19 -99.89(12)
C9 B10 B50 B39 97.49(12)
C19 B10 B50 B39 136.60(12)
B65 B10 B50 B39 36.71(11)
C9 B10 B50 B76 59.03(14)
C19 B10 B50 B76 98.15(13)
B39 B10 B50 B76 -38.46(12)
B65 B10 B50 B76 -1.75(15)
C9 B10 B50 B66 -4.67(15)
C19 B10 B50 B66 34.45(10)
B39 B10 B50 B66 -102.16(13)
B65 B10 B50 B66 -65.45(14)
B10 C9 B65 B47 139.74(12)
B6 C9 B65 B47 38.05(12)
C19 C9 B65 B47 101.65(11)
P8 C9 B65 B47 -116.87(13)
B47 C9 B65 B39 -101.25(13)
B10 C9 B65 B39 38.50(11)
B6 C9 B65 B39 -63.20(15)
C19 C9 B65 B39 0.40(14)
P8 C9 B65 B39 141.89(11)
B47 C9 B65 B78 -38.29(11)
B10 C9 B65 B78 101.45(13)
B6 C9 B65 B78 -0.24(16)
C19 C9 B65 B78 63.36(14)
P8 C9 B65 B78 -155.16(11)
B47 C9 B65 B10 -139.74(12)
B6 C9 B65 B10 -101.70(12)
C19 C9 B65 B10 -38.09(10)
P8 C9 B65 B10 103.39(12)
B78 B47 B65 C9 -136.25(12)
B46 B47 B65 C9 -98.34(12)
B6 B47 B65 C9 -34.82(10)
C9 B47 B65 B39 98.51(12)
B78 B47 B65 B39 -37.74(11)
B46 B47 B65 B39 0.17(15)
B6 B47 B65 B39 63.69(14)
C9 B47 B65 B78 136.25(12)
B46 B47 B65 B78 37.91(11)
B6 B47 B65 B78 101.43(13)
C9 B47 B65 B10 35.42(10)
B78 B47 B65 B10 -100.83(13)
B46 B47 B65 B10 -62.92(14)
B6 B47 B65 B10 0.59(15)
B50 B39 B65 C9 -0.56(16)
B10 B39 B65 C9 -38.10(10)
B78 B39 B65 C9 99.04(12)
B76 B39 B65 C9 62.69(14)
B50 B39 B65 B47 -62.15(15)
B10 B39 B65 B47 -99.69(12)
B78 B39 B65 B47 37.45(11)
B76 B39 B65 B47 1.10(15)
B50 B39 B65 B78 -99.61(13)
B10 B39 B65 B78 -137.15(12)
B76 B39 B65 B78 -36.36(11)
B50 B39 B65 B10 37.54(11)
B78 B39 B65 B10 137.15(12)
B76 B39 B65 B10 100.79(13)
C19 B10 B65 C9 38.78(10)
B39 B10 B65 C9 136.31(12)
B50 B10 B65 C9 99.70(12)
C9 B10 B65 B47 -35.24(10)
C19 B10 B65 B47 3.54(14)
B39 B10 B65 B47 101.07(13)
B50 B10 B65 B47 64.46(14)
C9 B10 B65 B39 -136.31(12)
C19 B10 B65 B39 -97.53(12)
B50 B10 B65 B39 -36.61(11)
C9 B10 B65 B78 -98.01(12)
C19 B10 B65 B78 -59.24(14)
B39 B10 B65 B78 38.30(11)
B50 B10 B65 B78 1.69(15)
B50 C19 B66 B46 -101.36(13)
B6 C19 B66 B46 38.46(11)
B10 C19 B66 B46 -63.29(15)
C9 C19 B66 B46 0.33(15)
P7 C19 B66 B46 141.32(11)
B6 C19 B66 B50 139.81(12)
B10 C19 B66 B50 38.07(12)
C9 C19 B66 B50 101.69(12)
P7 C19 B66 B50 -117.33(13)
B50 C19 B66 B76 -38.50(12)
B6 C19 B66 B76 101.31(13)
B10 C19 B66 B76 -0.43(16)
C9 C19 B66 B76 63.19(14)
P7 C19 B66 B76 -155.83(11)
B50 C19 B66 B6 -139.81(12)
B10 C19 B66 B6 -101.75(13)
C9 C19 B66 B6 -38.12(10)
P7 C19 B66 B6 102.86(12)
B47 B46 B66 C19 -0.65(16)
B6 B46 B66 C19 -37.99(11)
B76 B46 B66 C19 99.02(13)
B78 B46 B66 C19 62.40(14)
B47 B46 B66 B50 -62.21(15)
B6 B46 B66 B50 -99.55(12)
B76 B46 B66 B50 37.45(11)
B78 B46 B66 B50 0.83(15)
B47 B46 B66 B76 -99.66(13)
B6 B46 B66 B76 -137.00(12)
B78 B46 B66 B76 -36.62(11)
B47 B46 B66 B6 37.34(11)
B76 B46 B66 B6 137.00(12)
B78 B46 B66 B6 100.39(12)
B39 B50 B66 C19 -98.14(12)
B76 B50 B66 C19 -136.08(12)
B10 B50 B66 C19 -34.69(10)
C19 B50 B66 B46 98.45(12)
B39 B50 B66 B46 0.31(15)
B76 B50 B66 B46 -37.63(11)
B10 B50 B66 B46 63.76(14)
C19 B50 B66 B76 136.08(12)
B39 B50 B66 B76 37.94(11)
B10 B50 B66 B76 101.39(13)
C19 B50 B66 B6 35.30(10)
B39 B50 B66 B6 -62.84(14)
B76 B50 B66 B6 -100.78(13)
B10 B50 B66 B6 0.60(15)
C9 B6 B66 C19 38.81(10)
B46 B6 B66 C19 136.39(12)
B47 B6 B66 C19 99.75(12)
C19 B6 B66 B46 -136.39(12)
C9 B6 B66 B46 -97.58(12)
B47 B6 B66 B46 -36.64(11)
C19 B6 B66 B50 -35.15(10)
C9 B6 B66 B50 3.66(14)
B46 B6 B66 B50 101.24(13)
B47 B6 B66 B50 64.60(14)
C19 B6 B66 B76 -98.04(12)
C9 B6 B66 B76 -59.23(14)
B46 B6 B66 B76 38.35(11)
B47 B6 B66 B76 1.71(15)
C19 B50 B76 B78 63.29(15)
B39 B50 B76 B78 -36.93(12)
B66 B50 B76 B78 101.29(13)
B10 B50 B76 B78 1.13(16)
C19 B50 B76 B66 -38.01(11)
B39 B50 B76 B66 -138.23(13)
B10 B50 B76 B66 -100.16(12)
C19 B50 B76 B46 -0.70(16)
B39 B50 B76 B46 -100.92(13)
B66 B50 B76 B46 37.31(11)
B10 B50 B76 B46 -62.85(15)
C19 B50 B76 B39 100.22(13)
B66 B50 B76 B39 138.23(13)
B10 B50 B76 B39 38.07(11)
C19 B66 B76 B78 -62.69(15)
B46 B66 B76 B78 37.32(12)
B50 B66 B76 B78 -100.64(13)
B6 B66 B76 B78 -0.93(16)
C19 B66 B76 B50 37.94(11)
B46 B66 B76 B50 137.96(12)
B6 B66 B76 B50 99.71(12)
C19 B66 B76 B46 -100.01(12)
B50 B66 B76 B46 -137.96(12)
B6 B66 B76 B46 -38.25(11)
C19 B66 B76 B39 0.92(16)
B46 B66 B76 B39 100.94(13)
B50 B66 B76 B39 -37.02(12)
B6 B66 B76 B39 62.69(15)
B47 B46 B76 B78 -36.42(11)
B66 B46 B76 B78 -138.69(12)
B6 B46 B76 B78 -100.14(13)
B47 B46 B76 B50 64.86(15)
B66 B46 B76 B50 -37.41(11)
B6 B46 B76 B50 1.14(16)
B78 B46 B76 B50 101.28(13)
B47 B46 B76 B66 102.27(12)
B6 B46 B76 B66 38.55(11)
B78 B46 B76 B66 138.69(12)
B47 B46 B76 B39 2.04(15)
B66 B46 B76 B39 -100.23(13)
B6 B46 B76 B39 -61.68(15)
B78 B46 B76 B39 38.46(11)
B50 B39 B76 B78 138.82(12)
B65 B39 B76 B78 36.70(11)
B10 B39 B76 B78 100.54(13)
B65 B39 B76 B50 -102.11(13)
B10 B39 B76 B50 -38.28(11)
B78 B39 B76 B50 -138.82(12)
B50 B39 B76 B66 37.19(12)
B65 B39 B76 B66 -64.93(15)
B10 B39 B76 B66 -1.09(17)
B78 B39 B76 B66 -101.63(13)
B50 B39 B76 B46 100.16(13)
B65 B39 B76 B46 -1.95(16)
B10 B39 B76 B46 61.88(15)
B78 B39 B76 B46 -38.65(11)
C9 B47 B78 B76 63.66(15)
B46 B47 B78 B76 -36.86(12)
B65 B47 B78 B76 101.41(13)
B6 B47 B78 B76 1.29(16)
C9 B47 B78 B65 -37.75(11)
B46 B47 B78 B65 -138.27(13)
B6 B47 B78 B65 -100.12(12)
C9 B47 B78 B39 -0.34(16)
B46 B47 B78 B39 -100.86(13)
B65 B47 B78 B39 37.41(12)
B6 B47 B78 B39 -62.71(15)
C9 B47 B78 B46 100.52(12)
B65 B47 B78 B46 138.27(13)
B6 B47 B78 B46 38.15(11)
B50 B76 B78 B47 -63.65(15)
B66 B76 B78 B47 -0.22(16)
B46 B76 B78 B47 36.69(11)
B39 B76 B78 B47 -100.30(13)
B50 B76 B78 B65 -0.08(16)
B66 B76 B78 B65 63.35(15)
B46 B76 B78 B65 100.27(13)
B39 B76 B78 B65 -36.73(11)
B50 B76 B78 B39 36.65(11)
B66 B76 B78 B39 100.08(13)
B46 B76 B78 B39 137.00(12)
B50 B76 B78 B46 -100.35(13)
B66 B76 B78 B46 -36.92(11)
B39 B76 B78 B46 -137.00(12)
C9 B65 B78 B47 37.82(11)
B39 B65 B78 B47 137.85(13)
B10 B65 B78 B47 99.72(12)
C9 B65 B78 B76 -62.90(15)
B47 B65 B78 B76 -100.73(13)
B39 B65 B78 B76 37.12(12)
B10 B65 B78 B76 -1.00(16)
C9 B65 B78 B39 -100.03(13)
B47 B65 B78 B39 -137.85(13)
B10 B65 B78 B39 -38.13(11)
C9 B65 B78 B46 0.69(16)
B47 B65 B78 B46 -37.13(12)
B39 B65 B78 B46 100.72(14)
B10 B65 B78 B46 62.59(15)
B50 B39 B78 B47 64.84(15)
B65 B39 B78 B47 -37.55(11)
B10 B39 B78 B47 0.87(16)
B76 B39 B78 B47 101.41(13)
B50 B39 B78 B76 -36.57(11)
B65 B39 B78 B76 -138.95(12)
B10 B39 B78 B76 -100.53(13)
B50 B39 B78 B65 102.39(12)
B10 B39 B78 B65 38.42(11)
B76 B39 B78 B65 138.95(12)
B50 B39 B78 B46 1.84(15)
B65 B39 B78 B46 -100.55(13)
B10 B39 B78 B46 -62.13(15)
B76 B39 B78 B46 38.40(11)
B66 B46 B78 B47 -101.92(12)
B6 B46 B78 B47 -38.14(11)
B76 B46 B78 B47 -138.90(12)
B47 B46 B78 B76 138.90(12)
B66 B46 B78 B76 36.98(11)
B6 B46 B78 B76 100.75(13)
B47 B46 B78 B65 37.25(12)
B66 B46 B78 B65 -64.67(15)
B6 B46 B78 B65 -0.89(17)
B76 B46 B78 B65 -101.65(13)
B47 B46 B78 B39 100.27(12)
B66 B46 B78 B39 -1.65(15)
B6 B46 B78 B39 62.12(15)
B76 B46 B78 B39 -38.63(11)
